data_4301925
loop_
_publ_author_name
'Norihisa Hoshino'
'Ayuk M. Ako'
'Annie K. Powell'
'Hiroki Oshio'

_publ_section_title
;
Molecular Magnets Containing Wheel Motifs
;
_journal_name_full 'Inorganic Chemistry'
_journal_page_first 3396
_journal_page_last 3407
_journal_paper_doi 10.1021/ic801776w
_journal_volume 48
_journal_year 2009
_chemical_formula_moiety 'C32 H37 Br3 Cl2 Fe3 N3 O11, C4 H10 O, C H4 O'
_chemical_formula_sum 'C37 H51 Br3 Cl2 Fe3 N3 O13'
_chemical_formula_weight 1223.99
_chemical_name_common '[Fe(III)3(bmsae)3Cl3(MeOH)(OMe)].Et2O.MeOH (9)'
_chemical_name_systematic
; 
 ? 
;
_space_group_IT_number 14
_symmetry_cell_setting monoclinic
_symmetry_space_group_name_Hall '-P 2yn'
_symmetry_space_group_name_H-M 'P 1 21/n 1'
_atom_sites_solution_hydrogens geom
_atom_sites_solution_primary direct
_atom_sites_solution_secondary difmap
_audit_creation_method SHELXL-97
_cell_angle_alpha 90.00
_cell_angle_beta 96.1540(10)
_cell_angle_gamma 90.00
_cell_formula_units_Z 4
_cell_length_a 11.6626(5)
_cell_length_b 18.7616(9)
_cell_length_c 21.6134(10)
_cell_measurement_reflns_used 9269
_cell_measurement_temperature 200(2)
_cell_measurement_theta_max 27.8955
_cell_measurement_theta_min 2.1845
_cell_volume 4702.0(4)
_computing_cell_refinement 'Bruker SMART'
_computing_data_collection 'Bruker SMART'
_computing_data_reduction 'Bruker SAINT'
_computing_molecular_graphics 'Bruker SHELXTL'
_computing_publication_material 'Bruker SHELXTL'
_computing_structure_refinement 'Bruker SHELXTL'
_computing_structure_solution 'Bruker SHELXTL'
_diffrn_ambient_temperature 200(2)
_diffrn_detector_area_resol_mean 8.366
_diffrn_measured_fraction_theta_full 0.999
_diffrn_measured_fraction_theta_max 0.999
_diffrn_measurement_device_type 'CCD area detector'
_diffrn_measurement_method 'phi and omega scans'
_diffrn_radiation_monochromator graphite
_diffrn_radiation_source 'fine-focus sealed tube'
_diffrn_radiation_type MoK\a
_diffrn_radiation_wavelength 0.71073
_diffrn_reflns_av_R_equivalents 0.0258
_diffrn_reflns_av_sigmaI/netI 0.0341
_diffrn_reflns_limit_h_max 13
_diffrn_reflns_limit_h_min -13
_diffrn_reflns_limit_k_max 17
_diffrn_reflns_limit_k_min -22
_diffrn_reflns_limit_l_max 25
_diffrn_reflns_limit_l_min -22
_diffrn_reflns_number 24412
_diffrn_reflns_theta_full 25.05
_diffrn_reflns_theta_max 25.05
_diffrn_reflns_theta_min 1.44
_exptl_absorpt_coefficient_mu 3.638
_exptl_absorpt_correction_T_max 0.8390
_exptl_absorpt_correction_T_min 0.4083
_exptl_absorpt_correction_type empirical
_exptl_absorpt_process_details 'Bruker SADABS'
_exptl_crystal_colour black
_exptl_crystal_density_diffrn 1.729
_exptl_crystal_density_method 'not measured'
_exptl_crystal_description prism
_exptl_crystal_F_000 2460
_exptl_crystal_size_max 0.30
_exptl_crystal_size_mid 0.05
_exptl_crystal_size_min 0.05
_refine_diff_density_max 2.540
_refine_diff_density_min -2.750
_refine_diff_density_rms 0.112
_refine_ls_extinction_method none
_refine_ls_goodness_of_fit_ref 1.041
_refine_ls_hydrogen_treatment constr
_refine_ls_matrix_type full
_refine_ls_number_parameters 557
_refine_ls_number_reflns 8313
_refine_ls_number_restraints 44
_refine_ls_restrained_S_all 1.065
_refine_ls_R_factor_all 0.0591
_refine_ls_R_factor_gt 0.0501
_refine_ls_shift/su_max 0.002
_refine_ls_shift/su_mean 0.000
_refine_ls_structure_factor_coef Fsqd
_refine_ls_weighting_details 'calc w=1/[\s^2^(Fo^2^)+(0.0500P)^2^+23.7261P] where P=(Fo^2^+2Fc^2^)/3'
_refine_ls_weighting_scheme calc
_refine_ls_wR_factor_gt 0.1203
_refine_ls_wR_factor_ref 0.1263
_reflns_number_gt 7088
_reflns_number_total 8313
_reflns_threshold_expression >2sigma(I)
_cod_data_source_file ic801776w_si_001_4.cif
_cod_data_source_block xray9
_cod_depositor_comments
;
The following automatic conversions were performed:
'_symmetry_cell_setting' value 'Monoclinic' changed to 'monoclinic'
according to '/home/saulius/struct/CIF-dictionaries/cif_core.dic'
dictionary named 'cif_core.dic' version 2.4.1 from 2010-06-29.

Automatic conversion script
Id: cif_fix_enum 1527 2010-12-29 10:47:43Z saulius 
;
_cod_original_sg_symbol_H-M 'P 21/n'
_cod_database_code 4301925

loop_
_symmetry_equiv_pos_as_xyz
'x, y, z'
'-x+1/2, y+1/2, -z+1/2'
'-x, -y, -z'
'x-1/2, -y-1/2, z-1/2'

loop_
_atom_site_label
_atom_site_type_symbol
_atom_site_fract_x
_atom_site_fract_y
_atom_site_fract_z
_atom_site_U_iso_or_equiv
_atom_site_adp_type
_atom_site_occupancy
_atom_site_symmetry_multiplicity
_atom_site_calc_flag
_atom_site_refinement_flags
_atom_site_disorder_assembly
_atom_site_disorder_group
Fe1 Fe 0.50538(6) 0.80527(3) -0.03772(3) 0.01985(16) Uani 1 1 d . . .
Fe2 Fe 0.25061(5) 0.85998(3) -0.10151(3) 0.01721(15) Uani 1 1 d . . .
Fe3 Fe 0.32682(5) 0.88116(3) 0.04467(3) 0.01809(16) Uani 1 1 d . . .
Br1 Br 0.72876(6) 0.44676(3) 0.06825(4) 0.0522(2) Uani 1 1 d . . .
Br2 Br -0.26638(6) 0.63010(5) -0.19917(4) 0.0782(3) Uani 1 1 d . . .
Br3 Br 0.05520(6) 1.06746(5) 0.29865(3) 0.0663(3) Uani 1 1 d . . .
Cl1 Cl 0.68382(10) 0.84055(7) -0.06068(6) 0.0323(3) Uani 1 1 d . . .
Cl2 Cl 0.23526(10) 0.94217(6) -0.18225(5) 0.0237(2) Uani 1 1 d . . .
N1 N 0.4973(3) 0.7121(2) -0.09249(18) 0.0233(9) Uani 1 1 d . . .
N2 N 0.0776(3) 0.8767(2) -0.08201(17) 0.0197(8) Uani 1 1 d . . .
N3 N 0.3999(3) 0.9641(2) 0.10041(18) 0.0217(8) Uani 1 1 d . . .
O1 O 0.5395(3) 0.74248(17) 0.03247(15) 0.0253(7) Uani 1 1 d . . .
O2 O 0.4158(3) 0.84082(17) -0.11390(14) 0.0212(7) Uani 1 1 d . . .
O3 O 0.6341(3) 0.70635(19) 0.14081(16) 0.0319(8) Uani 1 1 d . . .
O4 O 0.1919(3) 0.77628(16) -0.14499(15) 0.0209(7) Uani 1 1 d . . .
O5 O 0.2690(3) 0.93417(16) -0.03199(14) 0.0178(6) Uani 1 1 d . . .
O6 O 0.1836(3) 0.65257(18) -0.20114(17) 0.0298(8) Uani 1 1 d . . .
O7 O 0.1952(3) 0.88927(17) 0.08827(15) 0.0242(7) Uani 1 1 d . . .
O8 O 0.4857(3) 0.88454(16) 0.01861(14) 0.0187(6) Uani 1 1 d . . .
O9 O -0.0103(3) 0.8715(2) 0.12460(18) 0.0351(9) Uani 1 1 d . . .
O10 O 0.3112(3) 0.80141(16) -0.01886(14) 0.0199(7) Uani 1 1 d . . .
O11 O 0.3994(3) 0.80284(18) 0.10853(15) 0.0295(8) Uani 1 1 d U . .
H49 H 0.4479 0.7772 0.0928 0.035 Uiso 1 1 calc R . .
C1 C 0.5827(4) 0.6774(3) 0.0369(2) 0.0242(10) Uani 1 1 d . . .
C2 C 0.6340(4) 0.6552(3) 0.0960(2) 0.0266(11) Uani 1 1 d . . .
C3 C 0.6786(4) 0.5875(3) 0.1046(3) 0.0312(12) Uani 1 1 d . . .
H34 H 0.7134 0.5728 0.1443 0.037 Uiso 1 1 calc R . .
C4 C 0.6721(5) 0.5410(3) 0.0543(3) 0.0342(13) Uani 1 1 d . . .
C5 C 0.6252(4) 0.5607(3) -0.0038(3) 0.0320(12) Uani 1 1 d . . .
H35 H 0.6225 0.5280 -0.0375 0.038 Uiso 1 1 calc R . .
C6 C 0.5811(4) 0.6301(3) -0.0134(2) 0.0257(11) Uani 1 1 d . . .
C7 C 0.5328(4) 0.6500(3) -0.0759(2) 0.0259(11) Uani 1 1 d . . .
H40 H 0.5274 0.6138 -0.1068 0.031 Uiso 1 1 calc R . .
C8 C 0.4469(4) 0.7251(3) -0.1565(2) 0.0285(11) Uani 1 1 d . . .
H5 H 0.3666 0.7073 -0.1624 0.034 Uiso 1 1 calc R . .
H6 H 0.4920 0.7001 -0.1861 0.034 Uiso 1 1 calc R . .
C9 C 0.4493(4) 0.8057(3) -0.1677(2) 0.0267(11) Uani 1 1 d . . .
H7 H 0.5278 0.8209 -0.1754 0.032 Uiso 1 1 calc R . .
H8 H 0.3954 0.8183 -0.2047 0.032 Uiso 1 1 calc R . .
C10 C 0.7024(5) 0.6931(3) 0.1987(2) 0.0343(12) Uani 1 1 d . . .
H9 H 0.6680 0.6541 0.2205 0.051 Uiso 1 1 calc R . .
H10 H 0.7050 0.7362 0.2244 0.051 Uiso 1 1 calc R . .
H11 H 0.7808 0.6799 0.1907 0.051 Uiso 1 1 calc R . .
C11 C 0.0903(4) 0.7466(3) -0.1557(2) 0.0215(10) Uani 1 1 d . . .
C12 C 0.0813(4) 0.6790(3) -0.1862(2) 0.0284(11) Uani 1 1 d . . .
C13 C -0.0233(5) 0.6447(3) -0.1979(3) 0.0439(16) Uani 1 1 d . . .
H36 H -0.0280 0.5993 -0.2174 0.053 Uiso 1 1 calc R . .
C14 C -0.1223(5) 0.6779(3) -0.1805(3) 0.0445(16) Uani 1 1 d . . .
C15 C -0.1191(4) 0.7422(3) -0.1519(3) 0.0358(13) Uani 1 1 d . . .
H37 H -0.1880 0.7636 -0.1411 0.043 Uiso 1 1 calc R . .
C16 C -0.0121(4) 0.7769(3) -0.1384(2) 0.0274(11) Uani 1 1 d . . .
C17 C -0.0121(4) 0.8419(3) -0.1029(2) 0.0256(11) Uani 1 1 d . . .
H41 H -0.0847 0.8603 -0.0945 0.031 Uiso 1 1 calc R . .
C18 C 0.0620(4) 0.9381(2) -0.0410(2) 0.0233(10) Uani 1 1 d . . .
H16 H 0.0458 0.9212 0.0006 0.028 Uiso 1 1 calc R . .
H17 H -0.0037 0.9677 -0.0587 0.028 Uiso 1 1 calc R . .
C19 C 0.1729(4) 0.9815(2) -0.0355(2) 0.0217(10) Uani 1 1 d . . .
H18 H 0.1738 1.0130 -0.0722 0.026 Uiso 1 1 calc R . .
H19 H 0.1774 1.0117 0.0022 0.026 Uiso 1 1 calc R . .
C20 C 0.1804(5) 0.5854(3) -0.2330(3) 0.0421(15) Uani 1 1 d . . .
H20 H 0.1425 0.5498 -0.2089 0.063 Uiso 1 1 calc R . .
H21 H 0.2593 0.5699 -0.2376 0.063 Uiso 1 1 calc R . .
H22 H 0.1372 0.5906 -0.2742 0.063 Uiso 1 1 calc R . .
C21 C 0.1668(4) 0.9315(3) 0.1328(2) 0.0242(10) Uani 1 1 d . . .
C22 C 0.0569(4) 0.9227(3) 0.1547(2) 0.0280(11) Uani 1 1 d . . .
C23 C 0.0248(5) 0.9636(3) 0.2031(2) 0.0334(13) Uani 1 1 d . . .
H38 H -0.0478 0.9563 0.2183 0.040 Uiso 1 1 calc R . .
C24 C 0.0996(5) 1.0154(3) 0.2292(2) 0.0375(14) Uani 1 1 d . . .
C25 C 0.2035(5) 1.0279(3) 0.2087(3) 0.0357(13) Uani 1 1 d . . .
H39 H 0.2521 1.0646 0.2269 0.043 Uiso 1 1 calc R . .
C26 C 0.2389(4) 0.9858(3) 0.1601(2) 0.0261(11) Uani 1 1 d . . .
C27 C 0.3526(4) 0.9985(3) 0.1422(2) 0.0266(11) Uani 1 1 d . . .
H42 H 0.3964 1.0357 0.1632 0.032 Uiso 1 1 calc R . .
C28 C 0.5165(4) 0.9828(3) 0.0867(2) 0.0254(10) Uani 1 1 d . . .
H27 H 0.5630 0.9993 0.1250 0.030 Uiso 1 1 calc R . .
H28 H 0.5132 1.0215 0.0555 0.030 Uiso 1 1 calc R . .
C29 C 0.5704(4) 0.9171(3) 0.0618(2) 0.0247(10) Uani 1 1 d . . .
H29 H 0.6388 0.9303 0.0409 0.030 Uiso 1 1 calc R . .
H30 H 0.5949 0.8837 0.0961 0.030 Uiso 1 1 calc R . .
C30 C -0.1162(5) 0.8546(4) 0.1492(3) 0.0444(15) Uani 1 1 d . . .
H31 H -0.0996 0.8357 0.1914 0.067 Uiso 1 1 calc R . .
H32 H -0.1583 0.8188 0.1227 0.067 Uiso 1 1 calc R . .
H33 H -0.1633 0.8978 0.1502 0.067 Uiso 1 1 calc R . .
C31 C 0.2608(5) 0.7339(3) -0.0069(2) 0.0291(11) Uani 1 1 d . . .
H43 H 0.3128 0.7074 0.0235 0.044 Uiso 1 1 calc R . .
H44 H 0.2482 0.7067 -0.0457 0.044 Uiso 1 1 calc R . .
H45 H 0.1868 0.7415 0.0098 0.044 Uiso 1 1 calc R . .
C32 C 0.3647(8) 0.7695(5) 0.1592(4) 0.082(2) Uani 1 1 d U . .
H50 H 0.4272 0.7708 0.1933 0.123 Uiso 1 1 calc R . .
H51 H 0.3451 0.7198 0.1488 0.123 Uiso 1 1 calc R . .
H52 H 0.2968 0.7939 0.1721 0.123 Uiso 1 1 calc R . .
C1S C 1.1120(17) 0.5183(11) 0.1151(10) 0.247(7) Uani 1 1 d DU . .
H63 H 1.0615 0.5041 0.1464 0.371 Uiso 1 1 calc R . .
H64 H 1.1682 0.5534 0.1331 0.371 Uiso 1 1 calc R . .
H65 H 1.1528 0.4763 0.1017 0.371 Uiso 1 1 calc R . .
C2S C 1.0404(17) 0.5507(7) 0.0598(7) 0.229(5) Uani 1 1 d DU . .
H61 H 1.0862 0.5502 0.0238 0.275 Uiso 1 1 calc R . .
H62 H 0.9717 0.5204 0.0490 0.275 Uiso 1 1 calc R . .
O1S O 1.0025(10) 0.6226(6) 0.0692(6) 0.191(4) Uani 1 1 d DU . .
C3S C 0.9430(10) 0.6447(6) 0.0120(6) 0.132(4) Uani 1 1 d DU . .
H59 H 0.8763 0.6132 -0.0005 0.158 Uiso 1 1 calc R . .
H60 H 0.9947 0.6451 -0.0215 0.158 Uiso 1 1 calc R . .
C4S C 0.9049(8) 0.7174(6) 0.0260(5) 0.096(3) Uani 1 1 d DU . .
H56 H 0.8645 0.7164 0.0635 0.144 Uiso 1 1 calc R . .
H57 H 0.8527 0.7353 -0.0091 0.144 Uiso 1 1 calc R . .
H58 H 0.9722 0.7488 0.0329 0.144 Uiso 1 1 calc R . .
C5S C 1.086(2) 0.6967(10) 0.1916(6) 0.239(14) Uani 1 1 d . . .
H67 H 1.0488 0.7318 0.2166 0.358 Uiso 1 1 calc R . .
H68 H 1.1001 0.7183 0.1518 0.358 Uiso 1 1 calc R . .
H69 H 1.1592 0.6816 0.2141 0.358 Uiso 1 1 calc R . .
O2S O 1.0070(15) 0.6323(15) 0.1796(13) 0.63(4) Uani 1 1 d . . .
H66 H 1.0200 0.6126 0.1461 0.949 Uiso 1 1 calc R . .

loop_
_atom_site_aniso_label
_atom_site_aniso_U_11
_atom_site_aniso_U_22
_atom_site_aniso_U_33
_atom_site_aniso_U_23
_atom_site_aniso_U_13
_atom_site_aniso_U_12
Fe1 0.0196(3) 0.0206(3) 0.0191(3) -0.0010(3) 0.0008(3) 0.0041(3)
Fe2 0.0156(3) 0.0172(3) 0.0187(3) -0.0024(2) 0.0013(2) 0.0012(2)
Fe3 0.0189(3) 0.0175(3) 0.0180(3) -0.0018(3) 0.0031(3) 0.0003(3)
Br1 0.0577(4) 0.0203(3) 0.0775(5) 0.0083(3) 0.0019(3) 0.0112(3)
Br2 0.0423(4) 0.0932(6) 0.1060(7) -0.0730(5) 0.0396(4) -0.0428(4)
Br3 0.0489(4) 0.0994(6) 0.0513(4) -0.0396(4) 0.0087(3) 0.0260(4)
Cl1 0.0204(6) 0.0390(7) 0.0382(7) -0.0062(6) 0.0069(5) 0.0012(5)
Cl2 0.0251(6) 0.0226(6) 0.0225(6) 0.0015(4) -0.0009(4) 0.0013(5)
N1 0.021(2) 0.026(2) 0.022(2) -0.0065(17) 0.0009(16) 0.0039(17)
N2 0.0176(19) 0.020(2) 0.021(2) -0.0033(16) 0.0012(15) 0.0005(16)
N3 0.025(2) 0.020(2) 0.020(2) 0.0001(16) 0.0026(16) -0.0012(16)
O1 0.0316(18) 0.0206(17) 0.0229(17) 0.0006(13) -0.0002(14) 0.0086(14)
O2 0.0183(16) 0.0270(18) 0.0183(16) -0.0002(13) 0.0020(13) 0.0041(14)
O3 0.042(2) 0.0295(19) 0.0223(18) 0.0043(15) -0.0026(16) 0.0083(16)
O4 0.0191(16) 0.0191(16) 0.0249(17) -0.0058(13) 0.0039(13) -0.0005(13)
O5 0.0178(15) 0.0170(15) 0.0184(16) -0.0029(12) 0.0017(12) 0.0026(12)
O6 0.0317(19) 0.0220(18) 0.038(2) -0.0104(15) 0.0123(16) -0.0014(15)
O7 0.0243(17) 0.0247(18) 0.0248(17) -0.0035(14) 0.0089(14) -0.0007(14)
O8 0.0157(15) 0.0207(16) 0.0193(16) -0.0023(13) 0.0002(12) 0.0002(13)
O9 0.0265(19) 0.042(2) 0.039(2) -0.0015(17) 0.0141(16) -0.0003(17)
O10 0.0237(16) 0.0152(15) 0.0207(16) -0.0017(12) 0.0014(13) -0.0013(13)
O11 0.039(2) 0.0277(19) 0.0231(18) 0.0052(14) 0.0095(15) 0.0103(16)
C1 0.021(2) 0.019(2) 0.033(3) 0.004(2) 0.004(2) 0.0027(19)
C2 0.024(2) 0.026(3) 0.031(3) 0.004(2) 0.006(2) 0.002(2)
C3 0.028(3) 0.027(3) 0.039(3) 0.010(2) 0.004(2) 0.003(2)
C4 0.031(3) 0.016(2) 0.056(4) 0.007(2) 0.008(3) 0.006(2)
C5 0.032(3) 0.021(3) 0.043(3) -0.004(2) 0.004(2) 0.001(2)
C6 0.022(2) 0.023(3) 0.033(3) -0.002(2) 0.003(2) 0.000(2)
C7 0.019(2) 0.027(3) 0.032(3) -0.010(2) 0.005(2) 0.000(2)
C8 0.027(3) 0.034(3) 0.024(3) -0.010(2) -0.001(2) 0.008(2)
C9 0.022(2) 0.040(3) 0.019(2) -0.002(2) 0.0046(19) 0.006(2)
C10 0.038(3) 0.038(3) 0.025(3) 0.007(2) -0.004(2) 0.001(2)
C11 0.022(2) 0.024(2) 0.019(2) -0.0037(19) 0.0028(19) -0.0045(19)
C12 0.031(3) 0.028(3) 0.028(3) -0.009(2) 0.014(2) -0.006(2)
C13 0.043(3) 0.039(3) 0.054(4) -0.028(3) 0.023(3) -0.019(3)
C14 0.026(3) 0.055(4) 0.056(4) -0.029(3) 0.018(3) -0.023(3)
C15 0.023(3) 0.048(3) 0.038(3) -0.022(3) 0.010(2) -0.008(2)
C16 0.025(3) 0.031(3) 0.027(3) -0.012(2) 0.007(2) -0.005(2)
C17 0.019(2) 0.032(3) 0.027(3) -0.007(2) 0.006(2) 0.002(2)
C18 0.020(2) 0.023(2) 0.027(3) -0.009(2) 0.0039(19) 0.0020(19)
C19 0.021(2) 0.016(2) 0.028(3) -0.0030(19) 0.0014(19) 0.0011(19)
C20 0.046(3) 0.030(3) 0.054(4) -0.020(3) 0.026(3) -0.006(3)
C21 0.029(3) 0.027(3) 0.017(2) 0.0040(19) 0.0045(19) 0.011(2)
C22 0.027(3) 0.029(3) 0.028(3) 0.008(2) 0.002(2) 0.009(2)
C23 0.027(3) 0.047(3) 0.027(3) 0.002(2) 0.006(2) 0.019(2)
C24 0.039(3) 0.048(3) 0.025(3) -0.008(2) 0.005(2) 0.026(3)
C25 0.044(3) 0.029(3) 0.034(3) -0.007(2) 0.003(2) 0.012(2)
C26 0.035(3) 0.024(3) 0.019(2) 0.0002(19) 0.003(2) 0.008(2)
C27 0.036(3) 0.020(2) 0.023(3) -0.0020(19) 0.000(2) 0.001(2)
C28 0.027(3) 0.027(3) 0.021(2) -0.002(2) 0.001(2) -0.008(2)
C29 0.020(2) 0.028(3) 0.024(2) -0.001(2) -0.0037(19) -0.003(2)
C30 0.033(3) 0.052(4) 0.051(4) 0.006(3) 0.018(3) -0.001(3)
C31 0.034(3) 0.020(2) 0.033(3) -0.002(2) 0.002(2) -0.005(2)
C32 0.090(4) 0.091(4) 0.070(4) 0.021(3) 0.028(3) 0.028(3)
C1S 0.198(12) 0.228(13) 0.301(14) 0.102(12) -0.040(12) 0.013(11)
C2S 0.179(10) 0.208(11) 0.289(12) 0.098(10) -0.028(9) 0.002(9)
O1S 0.144(7) 0.172(8) 0.244(9) 0.090(7) -0.033(6) -0.010(6)
C3S 0.091(6) 0.134(7) 0.168(8) 0.046(7) -0.004(6) -0.018(6)
C4S 0.070(5) 0.108(7) 0.111(7) 0.031(6) 0.012(5) -0.002(5)
C5S 0.43(3) 0.24(2) 0.055(7) 0.044(10) 0.069(13) 0.21(2)
O2S 0.160(15) 1.32(11) 0.44(4) -0.22(5) 0.14(2) -0.20(3)

loop_
_atom_type_symbol
_atom_type_description
_atom_type_scat_dispersion_real
_atom_type_scat_dispersion_imag
_atom_type_scat_source
C C 0.0033 0.0016 'International Tables Vol C Tables 4.2.6.8 and 6.1.1.4'
H H 0.0000 0.0000 'International Tables Vol C Tables 4.2.6.8 and 6.1.1.4'
N N 0.0061 0.0033 'International Tables Vol C Tables 4.2.6.8 and 6.1.1.4'
O O 0.0106 0.0060 'International Tables Vol C Tables 4.2.6.8 and 6.1.1.4'
Cl Cl 0.1484 0.1585 'International Tables Vol C Tables 4.2.6.8 and 6.1.1.4'
Fe Fe 0.3463 0.8444 'International Tables Vol C Tables 4.2.6.8 and 6.1.1.4'
Br Br -0.2901 2.4595 'International Tables Vol C Tables 4.2.6.8 and 6.1.1.4'

loop_
_geom_angle_atom_site_label_1
_geom_angle_atom_site_label_2
_geom_angle_atom_site_label_3
_geom_angle
_geom_angle_site_symmetry_1
_geom_angle_site_symmetry_3
_geom_angle_publ_flag
O1 Fe1 O8 90.16(13) . . ?
O1 Fe1 O2 155.61(14) . . ?
O8 Fe1 O2 100.15(13) . . ?
O1 Fe1 N1 85.88(15) . . ?
O8 Fe1 N1 168.98(14) . . ?
O2 Fe1 N1 79.84(14) . . ?
O1 Fe1 Cl1 103.40(11) . . ?
O8 Fe1 Cl1 94.90(10) . . ?
O2 Fe1 Cl1 97.71(10) . . ?
N1 Fe1 Cl1 96.02(11) . . ?
O1 Fe1 O10 88.04(13) . . ?
O8 Fe1 O10 74.61(11) . . ?
O2 Fe1 O10 73.74(12) . . ?
N1 Fe1 O10 94.95(13) . . ?
Cl1 Fe1 O10 164.66(9) . . ?
O4 Fe2 O2 94.90(13) . . ?
O4 Fe2 O5 157.22(13) . . ?
O2 Fe2 O5 101.17(12) . . ?
O4 Fe2 N2 85.51(14) . . ?
O2 Fe2 N2 175.90(14) . . ?
O5 Fe2 N2 77.34(13) . . ?
O4 Fe2 O10 93.27(13) . . ?
O2 Fe2 O10 77.56(12) . . ?
O5 Fe2 O10 74.81(12) . . ?
N2 Fe2 O10 98.35(13) . . ?
O4 Fe2 Cl2 100.42(10) . . ?
O2 Fe2 Cl2 90.95(10) . . ?
O5 Fe2 Cl2 95.39(9) . . ?
N2 Fe2 Cl2 92.99(11) . . ?
O10 Fe2 Cl2 162.87(9) . . ?
O7 Fe3 O5 98.87(14) . . ?
O7 Fe3 O8 165.06(14) . . ?
O5 Fe3 O8 89.49(12) . . ?
O7 Fe3 O10 112.24(13) . . ?
O5 Fe3 O10 78.85(12) . . ?
O8 Fe3 O10 81.42(12) . . ?
O7 Fe3 N3 87.46(15) . . ?
O5 Fe3 N3 100.88(14) . . ?
O8 Fe3 N3 78.78(14) . . ?
O10 Fe3 N3 160.20(14) . . ?
O7 Fe3 O11 91.16(14) . . ?
O5 Fe3 O11 164.14(13) . . ?
O8 Fe3 O11 83.57(13) . . ?
O10 Fe3 O11 86.00(13) . . ?
N3 Fe3 O11 91.76(14) . . ?
C7 N1 C8 120.2(4) . . ?
C7 N1 Fe1 127.3(3) . . ?
C8 N1 Fe1 112.4(3) . . ?
C17 N2 C18 117.6(4) . . ?
C17 N2 Fe2 127.8(3) . . ?
C18 N2 Fe2 114.5(3) . . ?
C27 N3 C28 120.0(4) . . ?
C27 N3 Fe3 126.9(3) . . ?
C28 N3 Fe3 113.0(3) . . ?
C1 O1 Fe1 131.8(3) . . ?
C9 O2 Fe1 111.0(3) . . ?
C9 O2 Fe2 122.8(3) . . ?
Fe1 O2 Fe2 112.35(15) . . ?
C2 O3 C10 117.2(4) . . ?
C11 O4 Fe2 134.8(3) . . ?
C19 O5 Fe3 123.4(3) . . ?
C19 O5 Fe2 111.4(2) . . ?
Fe3 O5 Fe2 105.77(14) . . ?
C12 O6 C20 117.1(4) . . ?
C21 O7 Fe3 133.9(3) . . ?
C29 O8 Fe1 128.1(3) . . ?
C29 O8 Fe3 115.4(3) . . ?
Fe1 O8 Fe3 109.09(14) . . ?
C22 O9 C30 117.1(4) . . ?
C31 O10 Fe3 122.6(3) . . ?
C31 O10 Fe2 119.8(3) . . ?
Fe3 O10 Fe2 100.56(13) . . ?
C31 O10 Fe1 118.8(3) . . ?
Fe3 O10 Fe1 94.40(12) . . ?
Fe2 O10 Fe1 94.43(12) . . ?
C32 O11 Fe3 135.0(4) . . ?
C32 O11 H49 109.5 . . ?
Fe3 O11 H49 111.8 . . ?
O1 C1 C6 123.8(4) . . ?
O1 C1 C2 117.2(4) . . ?
C6 C1 C2 118.9(4) . . ?
O3 C2 C3 125.6(5) . . ?
O3 C2 C1 113.8(4) . . ?
C3 C2 C1 120.6(5) . . ?
C2 C3 C4 119.0(5) . . ?
C2 C3 H34 120.5 . . ?
C4 C3 H34 120.5 . . ?
C5 C4 C3 122.1(5) . . ?
C5 C4 Br1 119.8(4) . . ?
C3 C4 Br1 118.1(4) . . ?
C4 C5 C6 119.3(5) . . ?
C4 C5 H35 120.3 . . ?
C6 C5 H35 120.3 . . ?
C1 C6 C5 119.9(5) . . ?
C1 C6 C7 121.9(4) . . ?
C5 C6 C7 118.1(5) . . ?
N1 C7 C6 125.2(4) . . ?
N1 C7 H40 117.4 . . ?
C6 C7 H40 117.4 . . ?
N1 C8 C9 107.6(4) . . ?
N1 C8 H5 110.2 . . ?
C9 C8 H5 110.2 . . ?
N1 C8 H6 110.2 . . ?
C9 C8 H6 110.2 . . ?
H5 C8 H6 108.5 . . ?
O2 C9 C8 108.3(4) . . ?
O2 C9 H7 110.0 . . ?
C8 C9 H7 110.0 . . ?
O2 C9 H8 110.0 . . ?
C8 C9 H8 110.0 . . ?
H7 C9 H8 108.4 . . ?
O3 C10 H9 109.5 . . ?
O3 C10 H10 109.5 . . ?
H9 C10 H10 109.5 . . ?
O3 C10 H11 109.5 . . ?
H9 C10 H11 109.5 . . ?
H10 C10 H11 109.5 . . ?
O4 C11 C16 124.0(4) . . ?
O4 C11 C12 118.7(4) . . ?
C16 C11 C12 117.3(4) . . ?
O6 C12 C13 124.5(5) . . ?
O6 C12 C11 114.2(4) . . ?
C13 C12 C11 121.3(5) . . ?
C12 C13 C14 118.9(5) . . ?
C12 C13 H36 120.6 . . ?
C14 C13 H36 120.6 . . ?
C15 C14 C13 122.4(5) . . ?
C15 C14 Br2 119.7(4) . . ?
C13 C14 Br2 117.9(4) . . ?
C14 C15 C16 119.1(5) . . ?
C14 C15 H37 120.4 . . ?
C16 C15 H37 120.4 . . ?
C11 C16 C15 121.0(5) . . ?
C11 C16 C17 122.1(4) . . ?
C15 C16 C17 116.8(4) . . ?
N2 C17 C16 125.2(4) . . ?
N2 C17 H41 117.4 . . ?
C16 C17 H41 117.4 . . ?
N2 C18 C19 107.8(4) . . ?
N2 C18 H16 110.2 . . ?
C19 C18 H16 110.2 . . ?
N2 C18 H17 110.2 . . ?
C19 C18 H17 110.2 . . ?
H16 C18 H17 108.5 . . ?
O5 C19 C18 109.1(4) . . ?
O5 C19 H18 109.9 . . ?
C18 C19 H18 109.9 . . ?
O5 C19 H19 109.9 . . ?
C18 C19 H19 109.9 . . ?
H18 C19 H19 108.3 . . ?
O6 C20 H20 109.5 . . ?
O6 C20 H21 109.5 . . ?
H20 C20 H21 109.5 . . ?
O6 C20 H22 109.5 . . ?
H20 C20 H22 109.5 . . ?
H21 C20 H22 109.5 . . ?
O7 C21 C26 123.8(4) . . ?
O7 C21 C22 118.6(5) . . ?
C26 C21 C22 117.6(4) . . ?
O9 C22 C23 124.4(5) . . ?
O9 C22 C21 114.6(4) . . ?
C23 C22 C21 121.0(5) . . ?
C22 C23 C24 119.2(5) . . ?
C22 C23 H38 120.4 . . ?
C24 C23 H38 120.4 . . ?
C25 C24 C23 122.3(5) . . ?
C25 C24 Br3 119.7(5) . . ?
C23 C24 Br3 117.9(4) . . ?
C24 C25 C26 119.3(5) . . ?
C24 C25 H39 120.3 . . ?
C26 C25 H39 120.3 . . ?
C21 C26 C25 120.5(5) . . ?
C21 C26 C27 122.1(4) . . ?
C25 C26 C27 117.3(5) . . ?
N3 C27 C26 125.7(5) . . ?
N3 C27 H42 117.2 . . ?
C26 C27 H42 117.2 . . ?
N3 C28 C29 107.9(4) . . ?
N3 C28 H27 110.1 . . ?
C29 C28 H27 110.1 . . ?
N3 C28 H28 110.1 . . ?
C29 C28 H28 110.1 . . ?
H27 C28 H28 108.4 . . ?
O8 C29 C28 107.4(4) . . ?
O8 C29 H29 110.2 . . ?
C28 C29 H29 110.2 . . ?
O8 C29 H30 110.2 . . ?
C28 C29 H30 110.2 . . ?
H29 C29 H30 108.5 . . ?
O9 C30 H31 109.5 . . ?
O9 C30 H32 109.5 . . ?
H31 C30 H32 109.5 . . ?
O9 C30 H33 109.5 . . ?
H31 C30 H33 109.5 . . ?
H32 C30 H33 109.5 . . ?
O10 C31 H43 109.5 . . ?
O10 C31 H44 109.5 . . ?
H43 C31 H44 109.5 . . ?
O10 C31 H45 109.5 . . ?
H43 C31 H45 109.5 . . ?
H44 C31 H45 109.5 . . ?
O11 C32 H50 109.5 . . ?
O11 C32 H51 109.5 . . ?
H50 C32 H51 109.5 . . ?
O11 C32 H52 109.5 . . ?
H50 C32 H52 109.5 . . ?
H51 C32 H52 109.5 . . ?
C2S C1S H63 109.5 . . ?
C2S C1S H64 109.5 . . ?
H63 C1S H64 109.5 . . ?
C2S C1S H65 109.5 . . ?
H63 C1S H65 109.5 . . ?
H64 C1S H65 109.5 . . ?
O1S C2S C1S 114.6(12) . . ?
O1S C2S H61 108.6 . . ?
C1S C2S H61 108.6 . . ?
O1S C2S H62 108.6 . . ?
C1S C2S H62 108.6 . . ?
H61 C2S H62 107.6 . . ?
C3S O1S C2S 106.2(12) . . ?
O1S C3S C4S 102.8(10) . . ?
O1S C3S H59 111.2 . . ?
C4S C3S H59 111.2 . . ?
O1S C3S H60 111.2 . . ?
C4S C3S H60 111.2 . . ?
H59 C3S H60 109.1 . . ?
C3S C4S H56 109.5 . . ?
C3S C4S H57 109.5 . . ?
H56 C4S H57 109.5 . . ?
C3S C4S H58 109.5 . . ?
H56 C4S H58 109.5 . . ?
H57 C4S H58 109.5 . . ?
O2S C5S H67 109.5 . . ?
O2S C5S H68 109.5 . . ?
H67 C5S H68 109.5 . . ?
O2S C5S H69 109.5 . . ?
H67 C5S H69 109.5 . . ?
H68 C5S H69 109.5 . . ?
C5S O2S H66 109.5 . . ?

loop_
_geom_bond_atom_site_label_1
_geom_bond_atom_site_label_2
_geom_bond_distance
_geom_bond_site_symmetry_2
_geom_bond_publ_flag
Fe1 O1 1.928(3) . ?
Fe1 O8 1.951(3) . ?
Fe1 O2 1.969(3) . ?
Fe1 N1 2.108(4) . ?
Fe1 Cl1 2.2884(14) . ?
Fe1 O10 2.345(3) . ?
Fe2 O4 1.918(3) . ?
Fe2 O2 2.005(3) . ?
Fe2 O5 2.043(3) . ?
Fe2 N2 2.129(4) . ?
Fe2 O10 2.151(3) . ?
Fe2 Cl2 2.3214(13) . ?
Fe3 O7 1.891(3) . ?
Fe3 O5 1.987(3) . ?
Fe3 O8 1.994(3) . ?
Fe3 O10 2.026(3) . ?
Fe3 N3 2.092(4) . ?
Fe3 O11 2.128(3) . ?
Br1 C4 1.900(5) . ?
Br2 C14 1.909(5) . ?
Br3 C24 1.908(5) . ?
N1 C7 1.276(6) . ?
N1 C8 1.464(6) . ?
N2 C17 1.274(6) . ?
N2 C18 1.476(6) . ?
N3 C27 1.283(6) . ?
N3 C28 1.464(6) . ?
O1 C1 1.321(6) . ?
O2 C9 1.427(6) . ?
O3 C2 1.363(6) . ?
O3 C10 1.430(6) . ?
O4 C11 1.307(5) . ?
O5 C19 1.425(5) . ?
O6 C12 1.363(6) . ?
O6 C20 1.435(6) . ?
O7 C21 1.316(6) . ?
O8 C29 1.421(5) . ?
O9 C22 1.360(7) . ?
O9 C30 1.432(6) . ?
O10 C31 1.431(6) . ?
O11 C32 1.361(8) . ?
O11 H49 0.8400 . ?
C1 C6 1.400(7) . ?
C1 C2 1.415(7) . ?
C2 C3 1.379(7) . ?
C3 C4 1.390(8) . ?
C3 H34 0.9500 . ?
C4 C5 1.366(8) . ?
C5 C6 1.406(7) . ?
C5 H35 0.9500 . ?
C6 C7 1.456(7) . ?
C7 H40 0.9500 . ?
C8 C9 1.533(7) . ?
C8 H5 0.9900 . ?
C8 H6 0.9900 . ?
C9 H7 0.9900 . ?
C9 H8 0.9900 . ?
C10 H9 0.9800 . ?
C10 H10 0.9800 . ?
C10 H11 0.9800 . ?
C11 C16 1.408(7) . ?
C11 C12 1.427(7) . ?
C12 C13 1.379(7) . ?
C13 C14 1.398(8) . ?
C13 H36 0.9500 . ?
C14 C15 1.355(8) . ?
C15 C16 1.410(7) . ?
C15 H37 0.9500 . ?
C16 C17 1.442(7) . ?
C17 H41 0.9500 . ?
C18 C19 1.522(6) . ?
C18 H16 0.9900 . ?
C18 H17 0.9900 . ?
C19 H18 0.9900 . ?
C19 H19 0.9900 . ?
C20 H20 0.9800 . ?
C20 H21 0.9800 . ?
C20 H22 0.9800 . ?
C21 C26 1.409(7) . ?
C21 C22 1.423(7) . ?
C22 C23 1.381(7) . ?
C23 C24 1.385(9) . ?
C23 H38 0.9500 . ?
C24 C25 1.355(8) . ?
C25 C26 1.410(7) . ?
C25 H39 0.9500 . ?
C26 C27 1.441(7) . ?
C27 H42 0.9500 . ?
C28 C29 1.509(7) . ?
C28 H27 0.9900 . ?
C28 H28 0.9900 . ?
C29 H29 0.9900 . ?
C29 H30 0.9900 . ?
C30 H31 0.9800 . ?
C30 H32 0.9800 . ?
C30 H33 0.9800 . ?
C31 H43 0.9800 . ?
C31 H44 0.9800 . ?
C31 H45 0.9800 . ?
C32 H50 0.9800 . ?
C32 H51 0.9800 . ?
C32 H52 0.9800 . ?
C1S C2S 1.512(9) . ?
C1S H63 0.9800 . ?
C1S H64 0.9800 . ?
C1S H65 0.9800 . ?
C2S O1S 1.440(9) . ?
C2S H61 0.9900 . ?
C2S H62 0.9900 . ?
O1S C3S 1.413(9) . ?
C3S C4S 1.478(9) . ?
C3S H59 0.9900 . ?
C3S H60 0.9900 . ?
C4S H56 0.9800 . ?
C4S H57 0.9800 . ?
C4S H58 0.9800 . ?
C5S O2S 1.52(3) . ?
C5S H67 0.9800 . ?
C5S H68 0.9800 . ?
C5S H69 0.9800 . ?
O2S H66 0.8400 . ?
